data_7050732
loop_
_publ_author_name
'Arya, Pious'
'Channa, Asif'
'Cragg, Peter J.'
'Prince, Paul D.'
'Steed, Jonathan W.'

_publ_section_title
;
 C-Donor lariat ether 'scorpionates'
;
_journal_issue 4
_journal_name_full 'New Journal of Chemistry'
_journal_page_first 440
_journal_paper_doi 10.1039/b108522k
_journal_volume 26
_journal_year 2002
_chemical_formula_sum 'C30 H64 Cu4 I6 N2 O12'
_chemical_formula_weight 1660.39
_chemical_name_common N-allyl-aza-18-crown-6
_chemical_name_systematic
; 
? 
;
_space_group_IT_number 14
_symmetry_cell_setting monoclinic
_symmetry_space_group_name_Hall '-P 2ybc'
_symmetry_space_group_name_H-M 'P 1 21/c 1'
_atom_sites_solution_hydrogens geom
_atom_sites_solution_primary direct
_atom_sites_solution_secondary difmap
_audit_creation_method SHELXL-97
_cell_angle_alpha 90.00
_cell_angle_beta 97.09(3)
_cell_angle_gamma 90.00
_cell_formula_units_Z 2
_cell_length_a 14.829(3)
_cell_length_b 19.689(4)
_cell_length_c 8.5073(17)
_cell_measurement_temperature 120(2)
_cell_volume 2464.9(9)
_computing_cell_refinement DENZO-SMN
_computing_data_collection 'Nonius Collect'
_computing_data_reduction DENZO-SMN
_computing_molecular_graphics 'XSeed (Barbour 1999)'
_computing_structure_refinement 'SHELXL-97 (Sheldrick, 1997)'
_computing_structure_solution 'SHELXS-97 (Sheldrick, 1990)'
_diffrn_ambient_temperature 120(2)
_diffrn_measured_fraction_theta_full 0.995
_diffrn_measured_fraction_theta_max 0.995
_diffrn_measurement_device_type KappaCCD
_diffrn_radiation_monochromator graphite
_diffrn_radiation_source 'fine-focus sealed tube'
_diffrn_radiation_type MoK\a
_diffrn_radiation_wavelength 0.71073
_diffrn_reflns_av_R_equivalents 0.1220
_diffrn_reflns_av_sigmaI/netI 0.1076
_diffrn_reflns_limit_h_max 18
_diffrn_reflns_limit_h_min -19
_diffrn_reflns_limit_k_max 24
_diffrn_reflns_limit_k_min -25
_diffrn_reflns_limit_l_max 11
_diffrn_reflns_limit_l_min -9
_diffrn_reflns_number 15252
_diffrn_reflns_theta_full 27.49
_diffrn_reflns_theta_max 27.49
_diffrn_reflns_theta_min 2.83
_exptl_absorpt_coefficient_mu 5.511
_exptl_absorpt_correction_T_max 0.8978
_exptl_absorpt_correction_T_min 0.1692
_exptl_absorpt_correction_type Scalepack
_exptl_crystal_colour colourless
_exptl_crystal_density_diffrn 2.237
_exptl_crystal_density_method 'not measured'
_exptl_crystal_description needle
_exptl_crystal_F_000 1576
_exptl_crystal_size_max 0.50
_exptl_crystal_size_mid 0.05
_exptl_crystal_size_min 0.02
_refine_diff_density_max 1.557
_refine_diff_density_min -2.620
_refine_diff_density_rms 0.358
_refine_ls_extinction_coef 0.0015(2)
_refine_ls_extinction_expression Fc^*^=kFc[1+0.001xFc^2^\l^3^/sin(2\q)]^-1/4^
_refine_ls_extinction_method SHELXL
_refine_ls_goodness_of_fit_ref 1.069
_refine_ls_hydrogen_treatment mixed
_refine_ls_matrix_type full
_refine_ls_number_parameters 248
_refine_ls_number_reflns 5618
_refine_ls_number_restraints 0
_refine_ls_restrained_S_all 1.069
_refine_ls_R_factor_all 0.0835
_refine_ls_R_factor_gt 0.0603
_refine_ls_shift/su_max 0.001
_refine_ls_shift/su_mean 0.000
_refine_ls_structure_factor_coef Fsqd
_refine_ls_weighting_details 'calc w=1/[\s^2^(Fo^2^)+(0.0438P)^2^+13.5862P] where P=(Fo^2^+2Fc^2^)/3'
_refine_ls_weighting_scheme calc
_refine_ls_wR_factor_gt 0.1265
_refine_ls_wR_factor_ref 0.1360
_reflns_number_gt 4476
_reflns_number_total 5618
_reflns_threshold_expression >2sigma(I)
_cod_data_source_file b108522k.txt
_cod_data_source_block ac49m
_cod_depositor_comments
;
The following automatic conversions were performed:
'_symmetry_cell_setting' value 'Monoclinic' changed to 'monoclinic'
according to '/home/saulius/struct/CIF-dictionaries/cif_core.dic'
dictionary named 'cif_core.dic' version 2.4.1 from 2010-06-29.

Automatic conversion script
Id: cif_fix_enum 1527 2010-12-29 10:47:43Z saulius 
;
_cod_original_cell_volume 2464.8(9)
_cod_original_sg_symbol_H-M P21/c
_cod_database_code 7050732

loop_
_symmetry_equiv_pos_as_xyz
'x, y, z'
'-x, y+1/2, -z+1/2'
'-x, -y, -z'
'x, -y-1/2, z-1/2'

loop_
_atom_site_label
_atom_site_type_symbol
_atom_site_fract_x
_atom_site_fract_y
_atom_site_fract_z
_atom_site_U_iso_or_equiv
_atom_site_adp_type
_atom_site_occupancy
_atom_site_symmetry_multiplicity
_atom_site_calc_flag
_atom_site_refinement_flags
_atom_site_disorder_assembly
_atom_site_disorder_group
I1 I 0.25611(3) 0.73746(2) 0.64350(5) 0.01711(15) Uani 1 1 d . . .
I2 I 0.50200(3) 0.80848(3) 0.97306(6) 0.02052(16) Uani 1 1 d . . .
I3 I 0.41541(4) 0.60264(2) 0.99038(6) 0.02055(16) Uani 1 1 d . . .
Cu1 Cu 0.35841(8) 0.72494(5) 0.90696(12) 0.0267(3) Uani 1 1 d . . .
Cu2 Cu 0.43245(10) 0.79327(7) 0.68520(13) 0.0427(3) Uani 1 1 d . . .
O1 O 0.9181(4) 0.4399(3) 0.7255(7) 0.0210(11) Uani 1 1 d . . .
O2 O 1.0589(4) 0.5338(3) 0.7816(7) 0.0255(12) Uani 1 1 d . . .
O3 O 0.9993(4) 0.6606(3) 0.9135(7) 0.0247(12) Uani 1 1 d . . .
O4 O 0.8244(4) 0.7196(3) 0.7948(6) 0.0261(13) Uani 1 1 d . . .
O5 O 0.6919(4) 0.6130(3) 0.7443(7) 0.0237(12) Uani 1 1 d . . .
O6 O 0.8740(4) 0.5834(3) 0.6537(7) 0.0286(13) Uani 1 1 d . . .
N1 N 0.7358(5) 0.4879(3) 0.5898(7) 0.0189(13) Uani 1 1 d . . .
C1 C 0.7610(6) 0.4173(4) 0.6547(10) 0.0222(17) Uani 1 1 d . . .
H1A H 0.7538 0.4162 0.7688 0.027 Uiso 1 1 calc R . .
H1B H 0.7181 0.3838 0.6003 0.027 Uiso 1 1 calc R . .
C2 C 0.8562(6) 0.3962(4) 0.6346(10) 0.0209(16) Uani 1 1 d . . .
H2A H 0.8666 0.3487 0.6703 0.025 Uiso 1 1 calc R . .
H2B H 0.8654 0.3990 0.5215 0.025 Uiso 1 1 calc R . .
C3 C 1.0094(6) 0.4207(4) 0.7165(11) 0.0277(18) Uani 1 1 d . . .
H3A H 1.0243 0.4269 0.6071 0.033 Uiso 1 1 calc R . .
H3B H 1.0185 0.3723 0.7458 0.033 Uiso 1 1 calc R . .
C4 C 1.0703(6) 0.4652(5) 0.8301(10) 0.0267(18) Uani 1 1 d . . .
H4A H 1.0542 0.4598 0.9389 0.032 Uiso 1 1 calc R . .
H4B H 1.1346 0.4515 0.8302 0.032 Uiso 1 1 calc R . .
C5 C 1.1144(6) 0.5790(5) 0.8851(9) 0.0277(19) Uani 1 1 d . . .
H5A H 1.1788 0.5743 0.8669 0.033 Uiso 1 1 calc R . .
H5B H 1.1097 0.5670 0.9968 0.033 Uiso 1 1 calc R . .
C6 C 1.0846(6) 0.6496(5) 0.8552(10) 0.0280(19) Uani 1 1 d . . .
H6A H 1.1306 0.6811 0.9085 0.034 Uiso 1 1 calc R . .
H6B H 1.0783 0.6590 0.7401 0.034 Uiso 1 1 calc R . .
C7 C 0.9777(7) 0.7300(4) 0.9112(11) 0.0296(19) Uani 1 1 d . . .
H7A H 0.9883 0.7499 0.8083 0.036 Uiso 1 1 calc R . .
H7B H 1.0173 0.7538 0.9960 0.036 Uiso 1 1 calc R . .
C8 C 0.8802(7) 0.7389(4) 0.9359(10) 0.032(2) Uani 1 1 d . . .
H8A H 0.8661 0.7104 1.0255 0.038 Uiso 1 1 calc R . .
H8B H 0.8686 0.7870 0.9613 0.038 Uiso 1 1 calc R . .
C9 C 0.7292(6) 0.7275(4) 0.8049(11) 0.0275(18) Uani 1 1 d . . .
H9A H 0.6978 0.7397 0.6991 0.033 Uiso 1 1 calc R . .
H9B H 0.7203 0.7652 0.8783 0.033 Uiso 1 1 calc R . .
C10 C 0.6870(7) 0.6641(4) 0.8619(11) 0.030(2) Uani 1 1 d . . .
H10A H 0.7203 0.6493 0.9642 0.036 Uiso 1 1 calc R . .
H10B H 0.6229 0.6727 0.8773 0.036 Uiso 1 1 calc R . .
C11 C 0.6527(6) 0.5493(4) 0.7837(10) 0.0264(18) Uani 1 1 d . . .
H11A H 0.5924 0.5567 0.8193 0.032 Uiso 1 1 calc R . .
H11B H 0.6925 0.5264 0.8697 0.032 Uiso 1 1 calc R . .
C12 C 0.6439(5) 0.5070(4) 0.6360(10) 0.0211(16) Uani 1 1 d . . .
H12A H 0.6093 0.5327 0.5484 0.025 Uiso 1 1 calc R . .
H12B H 0.6094 0.4652 0.6533 0.025 Uiso 1 1 calc R . .
C13 C 0.7365(6) 0.4913(4) 0.4125(9) 0.0257(18) Uani 1 1 d . . .
H13A H 0.7967 0.4766 0.3863 0.031 Uiso 1 1 calc R . .
H13B H 0.6903 0.4596 0.3604 0.031 Uiso 1 1 calc R . .
C14 C 0.7171(6) 0.5613(4) 0.3493(10) 0.0259(18) Uani 1 1 d . . .
H14 H 0.7555 0.5970 0.3922 0.031 Uiso 1 1 calc R . .
C15 C 0.6502(6) 0.5767(5) 0.2379(10) 0.0278(18) Uani 1 1 d . . .
H15A H 0.6105 0.5421 0.1925 0.033 Uiso 1 1 calc R . .
H15B H 0.6417 0.6224 0.2032 0.033 Uiso 1 1 calc R . .
H16 H 0.9217 0.5744 0.7163 0.033 Uiso 1 1 d R . .
H17 H 0.8600 0.6221 0.6939 0.033 Uiso 1 1 d R . .
H1 H 0.795(7) 0.516(5) 0.632(12) 0.033 Uiso 1 1 d . . .

loop_
_atom_site_aniso_label
_atom_site_aniso_U_11
_atom_site_aniso_U_22
_atom_site_aniso_U_33
_atom_site_aniso_U_23
_atom_site_aniso_U_13
_atom_site_aniso_U_12
I1 0.0190(3) 0.0238(3) 0.0080(2) 0.00004(17) -0.00091(17) -0.00325(19)
I2 0.0221(3) 0.0241(3) 0.0140(3) -0.00105(18) -0.00323(19) -0.0050(2)
I3 0.0275(3) 0.0164(3) 0.0175(3) 0.00000(18) 0.0017(2) 0.00127(19)
Cu1 0.0375(6) 0.0259(5) 0.0140(5) 0.0037(4) -0.0070(4) 0.0014(4)
Cu2 0.0612(9) 0.0419(7) 0.0189(6) 0.0096(5) -0.0194(5) -0.0206(6)
O1 0.017(3) 0.025(3) 0.020(3) -0.002(2) -0.001(2) -0.001(2)
O2 0.024(3) 0.030(3) 0.020(3) 0.001(2) -0.006(2) -0.006(2)
O3 0.031(3) 0.026(3) 0.018(3) 0.000(2) 0.005(2) -0.006(2)
O4 0.038(4) 0.026(3) 0.013(3) -0.001(2) 0.000(2) -0.004(3)
O5 0.038(3) 0.016(3) 0.020(3) -0.001(2) 0.011(3) -0.001(2)
O6 0.034(3) 0.027(3) 0.022(3) -0.004(2) -0.007(3) -0.002(3)
N1 0.022(4) 0.021(3) 0.013(3) -0.001(3) 0.002(3) 0.000(3)
C1 0.030(4) 0.015(4) 0.022(4) 0.004(3) 0.005(3) -0.001(3)
C2 0.030(4) 0.012(3) 0.020(4) -0.003(3) -0.002(3) -0.001(3)
C3 0.024(4) 0.027(4) 0.034(5) -0.005(4) 0.010(4) 0.001(4)
C4 0.017(4) 0.035(5) 0.027(4) 0.003(4) -0.001(3) 0.006(3)
C5 0.025(4) 0.049(5) 0.008(4) -0.007(3) 0.002(3) -0.009(4)
C6 0.027(4) 0.040(5) 0.018(4) -0.008(4) 0.008(3) -0.019(4)
C7 0.039(5) 0.024(4) 0.025(4) -0.003(4) -0.003(4) -0.010(4)
C8 0.057(6) 0.020(4) 0.018(4) -0.006(3) -0.002(4) -0.003(4)
C9 0.036(5) 0.020(4) 0.026(4) 0.002(3) 0.004(4) 0.005(4)
C10 0.045(5) 0.021(4) 0.027(5) -0.004(3) 0.011(4) 0.001(4)
C11 0.033(5) 0.023(4) 0.025(4) 0.002(3) 0.011(4) 0.001(4)
C12 0.020(4) 0.021(4) 0.022(4) 0.003(3) 0.001(3) 0.003(3)
C13 0.039(5) 0.027(4) 0.012(4) -0.005(3) 0.005(3) 0.006(4)
C14 0.031(5) 0.024(4) 0.024(4) 0.003(3) 0.008(4) 0.000(4)
C15 0.033(5) 0.032(4) 0.017(4) -0.002(3) -0.003(3) 0.007(4)

loop_
_atom_type_symbol
_atom_type_description
_atom_type_scat_dispersion_real
_atom_type_scat_dispersion_imag
_atom_type_scat_source
C C 0.0033 0.0016 'International Tables Vol C Tables 4.2.6.8 and 6.1.1.4'
H H 0.0000 0.0000 'International Tables Vol C Tables 4.2.6.8 and 6.1.1.4'
N N 0.0061 0.0033 'International Tables Vol C Tables 4.2.6.8 and 6.1.1.4'
O O 0.0106 0.0060 'International Tables Vol C Tables 4.2.6.8 and 6.1.1.4'
Cu Cu 0.3201 1.2651 'International Tables Vol C Tables 4.2.6.8 and 6.1.1.4'
I I -0.4742 1.8119 'International Tables Vol C Tables 4.2.6.8 and 6.1.1.4'

loop_
_geom_angle_atom_site_label_1
_geom_angle_atom_site_label_2
_geom_angle_atom_site_label_3
_geom_angle
_geom_angle_site_symmetry_1
_geom_angle_site_symmetry_3
_geom_angle_publ_flag
Cu1 I1 Cu1 110.12(5) . 4_575 ?
Cu1 I1 Cu2 59.12(4) . . ?
Cu1 I1 Cu2 53.39(4) 4_575 . ?
Cu2 I2 Cu1 60.88(4) . . ?
Cu2 I2 Cu2 112.00(4) . 4_576 ?
Cu1 I2 Cu2 52.36(4) . 4_576 ?
Cu1 I3 Cu2 57.11(4) . 4_576 ?
Cu2 Cu1 I1 169.51(6) 4_576 . ?
Cu2 Cu1 I3 61.59(4) 4_576 . ?
I1 Cu1 I3 117.53(4) . . ?
Cu2 Cu1 Cu2 124.76(7) 4_576 . ?
I1 Cu1 Cu2 65.31(4) . . ?
I3 Cu1 Cu2 120.58(5) . . ?
Cu2 Cu1 I2 69.38(5) 4_576 . ?
I1 Cu1 I2 119.46(4) . . ?
I3 Cu1 I2 106.51(4) . . ?
Cu2 Cu1 I2 56.97(4) . . ?
Cu2 Cu1 I1 64.36(4) 4_576 4_576 ?
I1 Cu1 I1 107.00(4) . 4_576 ?
I3 Cu1 I1 103.67(4) . 4_576 ?
Cu2 Cu1 I1 133.75(5) . 4_576 ?
I2 Cu1 I1 100.08(4) . 4_576 ?
Cu1 Cu2 I2 177.33(6) 4_575 . ?
Cu1 Cu2 I3 61.30(4) 4_575 4_575 ?
I2 Cu2 I3 120.60(5) . 4_575 ?
Cu1 Cu2 Cu1 115.19(6) 4_575 . ?
I2 Cu2 Cu1 62.15(4) . . ?
I3 Cu2 Cu1 145.59(7) 4_575 . ?
Cu1 Cu2 I1 62.25(5) 4_575 . ?
I2 Cu2 I1 115.14(5) . . ?
I3 Cu2 I1 102.08(5) 4_575 . ?
Cu1 Cu2 I1 55.57(4) . . ?
Cu1 Cu2 I2 58.25(4) 4_575 4_575 ?
I2 Cu2 I2 122.21(6) . 4_575 ?
I3 Cu2 I2 99.01(4) 4_575 4_575 ?
Cu1 Cu2 I2 107.14(5) . 4_575 ?
I1 Cu2 I2 92.69(4) . 4_575 ?
C2 O1 C3 111.6(6) . . ?
C4 O2 C5 111.9(7) . . ?
C7 O3 C6 110.6(6) . . ?
C8 O4 C9 113.3(7) . . ?
C10 O5 C11 113.2(6) . . ?
C13 N1 C12 111.4(6) . . ?
C13 N1 C1 111.8(6) . . ?
C12 N1 C1 108.7(6) . . ?
C2 C1 N1 113.7(6) . . ?
O1 C2 C1 109.0(6) . . ?
O1 C3 C4 108.1(7) . . ?
O2 C4 C3 108.9(7) . . ?
O2 C5 C6 110.0(7) . . ?
O3 C6 C5 110.0(6) . . ?
O3 C7 C8 109.6(7) . . ?
O4 C8 C7 108.8(7) . . ?
O4 C9 C10 112.5(7) . . ?
O5 C10 C9 107.4(7) . . ?
O5 C11 C12 106.6(6) . . ?
C11 C12 N1 111.6(7) . . ?
C14 C13 N1 112.1(6) . . ?
C15 C14 C13 124.4(8) . . ?

loop_
_geom_bond_atom_site_label_1
_geom_bond_atom_site_label_2
_geom_bond_distance
_geom_bond_site_symmetry_2
_geom_bond_publ_flag
I1 Cu1 2.5584(14) . ?
I1 Cu1 2.7664(14) 4_575 ?
I1 Cu2 2.8182(15) . ?
I2 Cu2 2.5548(14) . ?
I2 Cu1 2.6943(13) . ?
I2 Cu2 2.9654(16) 4_576 ?
I3 Cu1 2.6207(12) . ?
I3 Cu2 2.6282(13) 4_576 ?
Cu1 Cu2 2.5090(16) 4_576 ?
Cu1 Cu2 2.6619(17) . ?
Cu1 I1 2.7664(13) 4_576 ?
Cu2 Cu1 2.5090(16) 4_575 ?
Cu2 I3 2.6282(13) 4_575 ?
Cu2 I2 2.9654(16) 4_575 ?
O1 C2 1.415(9) . ?
O1 C3 1.418(10) . ?
O2 C4 1.416(10) . ?
O2 C5 1.438(10) . ?
O3 C7 1.402(11) . ?
O3 C6 1.430(10) . ?
O4 C8 1.423(11) . ?
O4 C9 1.433(11) . ?
O5 C10 1.427(10) . ?
O5 C11 1.440(10) . ?
N1 C13 1.511(10) . ?
N1 C12 1.512(10) . ?
N1 C1 1.525(10) . ?
C1 C2 1.501(11) . ?
C3 C4 1.517(13) . ?
C5 C6 1.472(14) . ?
C7 C8 1.497(14) . ?
C9 C10 1.502(12) . ?
C11 C12 1.500(11) . ?
C13 C14 1.493(12) . ?
C14 C15 1.321(13) . ?

loop_
_geom_hbond_atom_site_label_D
_geom_hbond_atom_site_label_H
_geom_hbond_atom_site_label_A
_geom_hbond_distance_DH
_geom_hbond_distance_HA
_geom_hbond_distance_DA
_geom_hbond_angle_DHA
_geom_hbond_site_symmetry_A
N1 H1 O6 1.06(11) 1.77(11) 2.786(9) 160(9) .
O6 H16 O2 0.85 2.19 2.986(9) 155.3 .
O6 H17 O4 0.87 2.19 3.064(8) 179.8 .

loop_
_geom_torsion_atom_site_label_1
_geom_torsion_atom_site_label_2
_geom_torsion_atom_site_label_3
_geom_torsion_atom_site_label_4
_geom_torsion
_geom_torsion_site_symmetry_1
_geom_torsion_site_symmetry_2
_geom_torsion_site_symmetry_3
_geom_torsion_site_symmetry_4
_geom_torsion_publ_flag
Cu1 I1 Cu1 Cu2 -179(77) 4_575 . . 4_576 ?
Cu2 I1 Cu1 Cu2 164.5(3) . . . 4_576 ?
Cu1 I1 Cu1 I3 -96.65(4) 4_575 . . . ?
Cu2 I1 Cu1 I3 -113.07(6) . . . . ?
Cu1 I1 Cu1 Cu2 16.42(4) 4_575 . . . ?
Cu1 I1 Cu1 I2 34.85(5) 4_575 . . . ?
Cu2 I1 Cu1 I2 18.43(5) . . . . ?
Cu1 I1 Cu1 I1 147.37(5) 4_575 . . 4_576 ?
Cu2 I1 Cu1 I1 130.94(6) . . . 4_576 ?
Cu2 I3 Cu1 I1 -168.16(7) 4_576 . . . ?
Cu2 I3 Cu1 Cu2 115.67(8) 4_576 . . . ?
Cu2 I3 Cu1 I2 54.70(5) 4_576 . . . ?
Cu2 I3 Cu1 I1 -50.37(5) 4_576 . . 4_576 ?
Cu2 I2 Cu1 Cu2 166.20(6) . . . 4_576 ?
Cu2 I2 Cu1 I1 -20.04(5) . . . . ?
Cu2 I2 Cu1 I1 173.76(7) 4_576 . . . ?
Cu2 I2 Cu1 I3 116.12(6) . . . . ?
Cu2 I2 Cu1 I3 -50.08(4) 4_576 . . . ?
Cu2 I2 Cu1 Cu2 -166.20(6) 4_576 . . . ?
Cu2 I2 Cu1 I1 -136.24(6) . . . 4_576 ?
Cu2 I2 Cu1 I1 57.56(4) 4_576 . . 4_576 ?
Cu1 I2 Cu2 Cu1 5.7(16) . . . 4_575 ?
Cu2 I2 Cu2 Cu1 17.5(17) 4_576 . . 4_575 ?
Cu1 I2 Cu2 I3 140.50(8) . . . 4_575 ?
Cu2 I2 Cu2 I3 152.26(4) 4_576 . . 4_575 ?
Cu2 I2 Cu2 Cu1 11.75(5) 4_576 . . . ?
Cu1 I2 Cu2 I1 17.41(4) . . . . ?
Cu2 I2 Cu2 I1 29.16(7) 4_576 . . . ?
Cu1 I2 Cu2 I2 -93.51(6) . . . 4_575 ?
Cu2 I2 Cu2 I2 -81.76(8) 4_576 . . 4_575 ?
Cu2 Cu1 Cu2 Cu1 164.53(7) 4_576 . . 4_575 ?
I1 Cu1 Cu2 Cu1 -18.87(5) . . . 4_575 ?
I3 Cu1 Cu2 Cu1 89.74(9) . . . 4_575 ?
I2 Cu1 Cu2 Cu1 -179.71(8) . . . 4_575 ?
I1 Cu1 Cu2 Cu1 -109.18(6) 4_576 . . 4_575 ?
Cu2 Cu1 Cu2 I2 -15.77(6) 4_576 . . . ?
I1 Cu1 Cu2 I2 160.83(5) . . . . ?
I3 Cu1 Cu2 I2 -90.55(5) . . . . ?
I1 Cu1 Cu2 I2 70.52(7) 4_576 . . . ?
Cu2 Cu1 Cu2 I3 -120.10(11) 4_576 . . 4_575 ?
I1 Cu1 Cu2 I3 56.50(9) . . . 4_575 ?
I3 Cu1 Cu2 I3 165.12(7) . . . 4_575 ?
I2 Cu1 Cu2 I3 -104.33(10) . . . 4_575 ?
I1 Cu1 Cu2 I3 -33.81(13) 4_576 . . 4_575 ?
Cu2 Cu1 Cu2 I1 -176.60(7) 4_576 . . . ?
I3 Cu1 Cu2 I1 108.62(6) . . . . ?
I2 Cu1 Cu2 I1 -160.83(5) . . . . ?
I1 Cu1 Cu2 I1 -90.31(7) 4_576 . . . ?
Cu2 Cu1 Cu2 I2 102.13(6) 4_576 . . 4_575 ?
I1 Cu1 Cu2 I2 -81.27(4) . . . 4_575 ?
I3 Cu1 Cu2 I2 27.35(7) . . . 4_575 ?
I2 Cu1 Cu2 I2 117.90(6) . . . 4_575 ?
I1 Cu1 Cu2 I2 -171.58(5) 4_576 . . 4_575 ?
Cu1 I1 Cu2 Cu1 160.69(5) . . . 4_575 ?
Cu1 I1 Cu2 I2 -18.70(5) . . . . ?
Cu1 I1 Cu2 I2 -179.39(8) 4_575 . . . ?
Cu1 I1 Cu2 I3 -151.19(6) . . . 4_575 ?
Cu1 I1 Cu2 I3 48.12(4) 4_575 . . 4_575 ?
Cu1 I1 Cu2 Cu1 -160.69(5) 4_575 . . . ?
Cu1 I1 Cu2 I2 109.00(5) . . . 4_575 ?
Cu1 I1 Cu2 I2 -51.69(4) 4_575 . . 4_575 ?
C13 N1 C1 C2 64.0(9) . . . . ?
C12 N1 C1 C2 -172.5(7) . . . . ?
C3 O1 C2 C1 177.6(6) . . . . ?
N1 C1 C2 O1 64.4(8) . . . . ?
C2 O1 C3 C4 -174.1(7) . . . . ?
C5 O2 C4 C3 179.6(6) . . . . ?
O1 C3 C4 O2 -62.2(8) . . . . ?
C4 O2 C5 C6 -166.1(6) . . . . ?
C7 O3 C6 C5 169.7(7) . . . . ?
O2 C5 C6 O3 71.8(8) . . . . ?
C6 O3 C7 C8 166.9(7) . . . . ?
C9 O4 C8 C7 -178.9(6) . . . . ?
O3 C7 C8 O4 -73.8(9) . . . . ?
C8 O4 C9 C10 -91.4(9) . . . . ?
C11 O5 C10 C9 -179.5(7) . . . . ?
O4 C9 C10 O5 -65.3(10) . . . . ?
C10 O5 C11 C12 167.5(7) . . . . ?
O5 C11 C12 N1 66.8(8) . . . . ?
C13 N1 C12 C11 -140.3(7) . . . . ?
C1 N1 C12 C11 96.1(7) . . . . ?
C12 N1 C13 C14 61.4(9) . . . . ?
C1 N1 C13 C14 -176.7(7) . . . . ?
N1 C13 C14 C15 -123.1(9) . . . . ?
